data_2228557
loop_
_publ_author_name
'Li, Zhengyi'
'Chen, Liang'
'Tang, Qiuzheng'
'Sun, Xiaoqiang'

_publ_section_title
;
 3,9-Di-<i>tert</i>-butyl-2,4,8,10-tetraoxaspiro[5.5]undecane
;
_journal_coeditor_code SI2313
_journal_issue 12
_journal_name_full 'Acta Crystallographica Section E'
_journal_page_first o3368
_journal_paper_doi 10.1107/S1600536810049524
_journal_volume 66
_journal_year 2010
_chemical_formula_iupac 'C15 H28 O4'
_chemical_formula_moiety 'C15 H28 O4'
_chemical_formula_sum 'C15 H28 O4'
_chemical_formula_weight 272.37
_chemical_melting_point_gt 451
_chemical_melting_point_lt 452
_chemical_name_systematic
;
3,9-Di-<i>tert</i>-butyl-2,4,8,10-tetraoxaspiro[5.5]undecane
;
_space_group_IT_number 15
_symmetry_cell_setting monoclinic
_symmetry_space_group_name_Hall '-C 2yc'
_symmetry_space_group_name_H-M 'C 1 2/c 1'
_atom_sites_solution_hydrogens geom
_atom_sites_solution_primary direct
_atom_sites_solution_secondary difmap
_audit_creation_method SHELXL-97
_cell_angle_alpha 90.00
_cell_angle_beta 113.846(4)
_cell_angle_gamma 90.00
_cell_formula_units_Z 4
_cell_length_a 26.726(4)
_cell_length_b 5.7894(8)
_cell_length_c 11.2635(15)
_cell_measurement_reflns_used 3133
_cell_measurement_temperature 295(2)
_cell_measurement_theta_max 25.78
_cell_measurement_theta_min 3.11
_cell_volume 1594.0(4)
_computing_cell_refinement 'SAINT (Bruker, 2000)'
_computing_data_collection 'APEX2 (Bruker, 2000)'
_computing_data_reduction 'SAINT (Bruker, 2000)'
_computing_molecular_graphics 'SHELXTL (Sheldrick, 2008)'
_computing_publication_material 'SHELXL97 (Sheldrick, 2008)'
_computing_structure_refinement 'SHELXL97 (Sheldrick, 2008)'
_computing_structure_solution 'SHELXS97 (Sheldrick, 2008)'
_diffrn_ambient_temperature 295(2)
_diffrn_measured_fraction_theta_full 0.990
_diffrn_measured_fraction_theta_max 0.990
_diffrn_measurement_device_type 'Bruker APEXII CCD'
_diffrn_measurement_method '\f and \w'
_diffrn_radiation_monochromator graphite
_diffrn_radiation_source 'fine-focus sealed tube'
_diffrn_radiation_type MoK\a
_diffrn_radiation_wavelength 0.71073
_diffrn_reflns_av_R_equivalents 0.0192
_diffrn_reflns_av_sigmaI/netI 0.0213
_diffrn_reflns_limit_h_max 32
_diffrn_reflns_limit_h_min -26
_diffrn_reflns_limit_k_max 7
_diffrn_reflns_limit_k_min -6
_diffrn_reflns_limit_l_max 13
_diffrn_reflns_limit_l_min -13
_diffrn_reflns_number 4400
_diffrn_reflns_theta_full 25.78
_diffrn_reflns_theta_max 25.78
_diffrn_reflns_theta_min 3.33
_exptl_absorpt_coefficient_mu 0.080
_exptl_absorpt_correction_T_max 0.9881
_exptl_absorpt_correction_T_min 0.9724
_exptl_absorpt_correction_type multi-scan
_exptl_absorpt_process_details '(SADABS; Bruker, 2000)'
_exptl_crystal_colour colorless
_exptl_crystal_density_diffrn 1.135
_exptl_crystal_density_method 'not measured'
_exptl_crystal_description block
_exptl_crystal_F_000 600
_exptl_crystal_size_max 0.35
_exptl_crystal_size_mid 0.32
_exptl_crystal_size_min 0.15
_refine_diff_density_max 0.213
_refine_diff_density_min -0.252
_refine_ls_extinction_method none
_refine_ls_goodness_of_fit_ref 1.027
_refine_ls_hydrogen_treatment constr
_refine_ls_matrix_type full
_refine_ls_number_parameters 90
_refine_ls_number_reflns 1513
_refine_ls_number_restraints 0
_refine_ls_restrained_S_all 1.027
_refine_ls_R_factor_all 0.0458
_refine_ls_R_factor_gt 0.0416
_refine_ls_shift/su_max 0.000
_refine_ls_shift/su_mean 0.000
_refine_ls_structure_factor_coef Fsqd
_refine_ls_weighting_details 'w=1/[\s^2^(Fo^2^)+(0.1000P)^2^+0.4000P] where P=(Fo^2^+2Fc^2^)/3'
_refine_ls_weighting_scheme calc
_refine_ls_wR_factor_gt 0.1356
_refine_ls_wR_factor_ref 0.1448
_reflns_number_gt 1347
_reflns_number_total 1513
_reflns_threshold_expression I>2sigma(I)
_cod_data_source_file si2313.cif
_cod_data_source_block I
_cod_original_sg_symbol_H-M 'C 2/c'
_cod_database_code 2228557
_cod_database_fobs_code 2228557

loop_
_symmetry_equiv_pos_as_xyz
'x, y, z'
'-x, y, -z+1/2'
'x+1/2, y+1/2, z'
'-x+1/2, y+1/2, -z+1/2'
'-x, -y, -z'
'x, -y, z-1/2'
'-x+1/2, -y+1/2, -z'
'x+1/2, -y+1/2, z-1/2'

loop_
_atom_site_type_symbol
_atom_site_label
_atom_site_fract_x
_atom_site_fract_y
_atom_site_fract_z
_atom_site_U_iso_or_equiv
_atom_site_adp_type
_atom_site_calc_flag
_atom_site_refinement_flags
_atom_site_occupancy
_atom_site_disorder_assembly
_atom_site_disorder_group
C C1 0.0000 0.5543(3) 0.2500 0.0352(4) Uani d S 1 . .
C C2 0.03372(5) 0.4010(2) 0.36479(11) 0.0457(4) Uani d . 1 . .
H H2A 0.0094 0.3201 0.3953 0.055 Uiso calc R 1 . .
H H2B 0.0531 0.2865 0.3366 0.055 Uiso calc R 1 . .
C C3 0.10728(4) 0.66075(19) 0.42765(10) 0.0374(3) Uani d . 1 . .
H H3 0.1261 0.5544 0.3918 0.045 Uiso calc R 1 . .
C C4 0.03957(4) 0.7056(2) 0.21734(10) 0.0387(3) Uani d . 1 . .
H H4A 0.0598 0.6105 0.1811 0.046 Uiso calc R 1 . .
H H4B 0.0191 0.8192 0.1527 0.046 Uiso calc R 1 . .
C C5 0.14972(5) 0.7871(2) 0.54331(11) 0.0433(3) Uani d . 1 . .
C C6 0.12174(6) 0.9403(3) 0.60883(13) 0.0582(4) Uani d . 1 . .
H H6A 0.0987 1.0505 0.5473 0.087 Uiso calc R 1 . .
H H6B 0.1490 1.0204 0.6805 0.087 Uiso calc R 1 . .
H H6C 0.1000 0.8462 0.6398 0.087 Uiso calc R 1 . .
C C7 0.18565(6) 0.6080(3) 0.64011(15) 0.0683(5) Uani d . 1 . .
H H7A 0.1634 0.5132 0.6692 0.102 Uiso calc R 1 . .
H H7B 0.2128 0.6855 0.7131 0.102 Uiso calc R 1 . .
H H7C 0.2034 0.5130 0.5988 0.102 Uiso calc R 1 . .
C C8 0.18477(6) 0.9364(3) 0.49431(15) 0.0643(4) Uani d . 1 . .
H H8A 0.1981 0.8436 0.4427 0.096 Uiso calc R 1 . .
H H8B 0.2152 0.9985 0.5670 0.096 Uiso calc R 1 . .
H H8C 0.1630 1.0607 0.4426 0.096 Uiso calc R 1 . .
O O1 0.07228(3) 0.53230(14) 0.46900(7) 0.0424(3) Uani d . 1 . .
O O2 0.07695(3) 0.82062(13) 0.33090(7) 0.0382(3) Uani d . 1 . .

loop_
_atom_site_aniso_label
_atom_site_aniso_U_11
_atom_site_aniso_U_22
_atom_site_aniso_U_33
_atom_site_aniso_U_12
_atom_site_aniso_U_13
_atom_site_aniso_U_23
C1 0.0386(8) 0.0345(8) 0.0284(8) 0.000 0.0094(6) 0.000
C2 0.0484(7) 0.0370(6) 0.0406(7) -0.0019(5) 0.0065(6) 0.0047(5)
C3 0.0360(6) 0.0408(6) 0.0326(6) 0.0058(4) 0.0111(5) 0.0006(4)
C4 0.0391(6) 0.0486(7) 0.0266(5) -0.0005(5) 0.0114(5) -0.0003(4)
C5 0.0410(6) 0.0457(7) 0.0337(6) 0.0034(5) 0.0052(5) -0.0004(5)
C6 0.0714(9) 0.0581(8) 0.0399(7) 0.0047(7) 0.0173(6) -0.0101(6)
C7 0.0557(8) 0.0646(9) 0.0557(8) 0.0097(7) -0.0074(7) 0.0053(7)
C8 0.0473(7) 0.0774(11) 0.0579(9) -0.0140(7) 0.0107(6) -0.0029(7)
O1 0.0457(5) 0.0433(5) 0.0310(5) -0.0019(3) 0.0081(4) 0.0060(3)
O2 0.0382(5) 0.0424(5) 0.0296(5) -0.0031(3) 0.0090(4) 0.0028(3)

loop_
_atom_type_symbol
_atom_type_description
_atom_type_scat_dispersion_real
_atom_type_scat_dispersion_imag
_atom_type_scat_source
C C 0.0033 0.0016 'International Tables Vol C Tables 4.2.6.8 and 6.1.1.4'
H H 0.0000 0.0000 'International Tables Vol C Tables 4.2.6.8 and 6.1.1.4'
O O 0.0106 0.0060 'International Tables Vol C Tables 4.2.6.8 and 6.1.1.4'

loop_
_geom_angle_atom_site_label_1
_geom_angle_atom_site_label_2
_geom_angle_atom_site_label_3
_geom_angle_site_symmetry_1
_geom_angle_site_symmetry_3
_geom_angle
_geom_angle_publ_flag
C2 C1 C2 2 . 108.90(12) ?
C2 C1 C4 2 2 107.94(6) ?
C2 C1 C4 . 2 111.00(7) ?
C2 C1 C4 2 . 111.00(7) ?
C2 C1 C4 . . 107.94(6) ?
C4 C1 C4 2 . 110.06(13) ?
O1 C2 C1 . . 111.69(9) ?
O1 C2 H2A . . 109.3 ?
C1 C2 H2A . . 109.3 ?
O1 C2 H2B . . 109.3 ?
C1 C2 H2B . . 109.3 ?
H2A C2 H2B . . 107.9 ?
O2 C3 O1 . . 110.49(8) ?
O2 C3 C5 . . 110.02(9) ?
O1 C3 C5 . . 109.50(8) ?
O2 C3 H3 . . 108.9 ?
O1 C3 H3 . . 108.9 ?
C5 C3 H3 . . 108.9 ?
O2 C4 C1 . . 110.67(7) ?
O2 C4 H4A . . 109.5 ?
C1 C4 H4A . . 109.5 ?
O2 C4 H4B . . 109.5 ?
C1 C4 H4B . . 109.5 ?
H4A C4 H4B . . 108.1 ?
C3 C5 C6 . . 110.53(10) ?
C3 C5 C7 . . 108.66(10) ?
C6 C5 C7 . . 109.75(11) ?
C3 C5 C8 . . 108.36(10) ?
C6 C5 C8 . . 109.63(11) ?
C7 C5 C8 . . 109.89(11) ?
C5 C6 H6A . . 109.5 ?
C5 C6 H6B . . 109.5 ?
H6A C6 H6B . . 109.5 ?
C5 C6 H6C . . 109.5 ?
H6A C6 H6C . . 109.5 ?
H6B C6 H6C . . 109.5 ?
C5 C7 H7A . . 109.5 ?
C5 C7 H7B . . 109.5 ?
H7A C7 H7B . . 109.5 ?
C5 C7 H7C . . 109.5 ?
H7A C7 H7C . . 109.5 ?
H7B C7 H7C . . 109.5 ?
C5 C8 H8A . . 109.5 ?
C5 C8 H8B . . 109.5 ?
H8A C8 H8B . . 109.5 ?
C5 C8 H8C . . 109.5 ?
H8A C8 H8C . . 109.5 ?
H8B C8 H8C . . 109.5 ?
C3 O1 C2 . . 111.29(8) ?
C3 O2 C4 . . 111.17(8) ?

loop_
_geom_bond_atom_site_label_1
_geom_bond_atom_site_label_2
_geom_bond_site_symmetry_2
_geom_bond_distance
_geom_bond_publ_flag
C1 C2 2 1.5261(14) ?
C1 C2 . 1.5261(14) ?
C1 C4 2 1.5281(14) ?
C1 C4 . 1.5282(14) ?
C2 O1 . 1.4281(14) ?
C2 H2A . 0.9700 ?
C2 H2B . 0.9700 ?
C3 O2 . 1.4096(12) ?
C3 O1 . 1.4132(13) ?
C3 C5 . 1.5244(15) ?
C3 H3 . 0.9800 ?
C4 O2 . 1.4299(13) ?
C4 H4A . 0.9700 ?
C4 H4B . 0.9700 ?
C5 C6 . 1.5288(18) ?
C5 C7 . 1.5293(17) ?
C5 C8 . 1.5322(19) ?
C6 H6A . 0.9600 ?
C6 H6B . 0.9600 ?
C6 H6C . 0.9600 ?
C7 H7A . 0.9600 ?
C7 H7B . 0.9600 ?
C7 H7C . 0.9600 ?
C8 H8A . 0.9600 ?
C8 H8B . 0.9600 ?
C8 H8C . 0.9600 ?

loop_
_geom_torsion_atom_site_label_1
_geom_torsion_atom_site_label_2
_geom_torsion_atom_site_label_3
_geom_torsion_atom_site_label_4
_geom_torsion_site_symmetry_1
_geom_torsion_site_symmetry_2
_geom_torsion_site_symmetry_3
_geom_torsion_site_symmetry_4
_geom_torsion
_geom_torsion_publ_flag
C2 C1 C2 O1 2 . . . 171.24(12) ?
C4 C1 C2 O1 2 . . . -70.06(12) ?
C4 C1 C2 O1 . . . . 50.64(12) ?
C2 C1 C4 O2 2 . . . -170.67(8) ?
C2 C1 C4 O2 . . . . -51.39(12) ?
C4 C1 C4 O2 2 . . . 69.89(7) ?
O2 C3 C5 C6 . . . . 65.24(12) ?
O1 C3 C5 C6 . . . . -56.37(13) ?
O2 C3 C5 C7 . . . . -174.28(10) ?
O1 C3 C5 C7 . . . . 64.11(12) ?
O2 C3 C5 C8 . . . . -54.91(12) ?
O1 C3 C5 C8 . . . . -176.52(10) ?
O2 C3 O1 C2 . . . . 61.88(11) ?
C5 C3 O1 C2 . . . . -176.78(9) ?
C1 C2 O1 C3 . . . . -56.61(11) ?
O1 C3 O2 C4 . . . . -63.27(10) ?
C5 C3 O2 C4 . . . . 175.71(8) ?
C1 C4 O2 C3 . . . . 58.78(11) ?
